data_4338659
loop_
_publ_author_name
'Huang, Wei'
'Song, Chunxia'
'He, Cheng'
'Lv, Guojun'
'Hu, Xiaoyue'
'Zhu, Xiang'
'Duan, Chunying'

_publ_section_title
;
 Recognition Preference of Rhodamine-Thiospirolactams for Mercury(II) in
 Aqueous Solution
;
_journal_coden_ASTM INOCAJ
_journal_issue 12
_journal_name_full 'Inorganic Chemistry'
_journal_page_first 5061
_journal_page_last 5072
_journal_paper_doi 10.1021/ic8015657
_journal_volume 48
_journal_year 2009
_chemical_formula_sum 'C37 H36 Fe N4 O S'
_chemical_formula_weight 640.61
_space_group_IT_number 14
_symmetry_cell_setting monoclinic
_symmetry_space_group_name_Hall '-P 2yn'
_symmetry_space_group_name_H-M 'P 1 21/n 1'
_atom_sites_solution_hydrogens geom
_atom_sites_solution_primary direct
_atom_sites_solution_secondary difmap
_audit_creation_method SHELXL-97
_cell_angle_alpha 90.00
_cell_angle_beta 93.400(16)
_cell_angle_gamma 90.00
_cell_formula_units_Z 4
_cell_length_a 8.612(9)
_cell_length_b 22.42(2)
_cell_length_c 21.65(2)
_cell_measurement_temperature 298(2)
_cell_volume 4173(7)
_computing_cell_refinement 'Bruker SMART'
_computing_data_collection 'Bruker SMART'
_computing_data_reduction 'Bruker SAINT'
_computing_molecular_graphics 'Bruker SHELXTL'
_computing_publication_material 'Bruker SHELXTL'
_computing_structure_refinement 'Bruker SHELXTL'
_computing_structure_solution 'Bruker SHELXTL'
_diffrn_ambient_temperature 298(2)
_diffrn_measured_fraction_theta_full 0.988
_diffrn_measured_fraction_theta_max 0.988
_diffrn_measurement_device_type 'CCD area detector'
_diffrn_measurement_method 'phi and omega scans'
_diffrn_radiation_monochromator graphite
_diffrn_radiation_source 'fine-focus sealed tube'
_diffrn_radiation_type MoK\a
_diffrn_radiation_wavelength 0.71073
_diffrn_reflns_av_R_equivalents 0.1072
_diffrn_reflns_av_sigmaI/netI 0.1505
_diffrn_reflns_limit_h_max 9
_diffrn_reflns_limit_h_min -10
_diffrn_reflns_limit_k_max 26
_diffrn_reflns_limit_k_min -23
_diffrn_reflns_limit_l_max 25
_diffrn_reflns_limit_l_min -25
_diffrn_reflns_number 20322
_diffrn_reflns_theta_full 25.00
_diffrn_reflns_theta_max 25.00
_diffrn_reflns_theta_min 2.05
_exptl_absorpt_coefficient_mu 0.439
_exptl_absorpt_correction_T_max 0.9784
_exptl_absorpt_correction_T_min 0.9173
_exptl_absorpt_correction_type none
_exptl_crystal_colour yellow
_exptl_crystal_density_diffrn 1.020
_exptl_crystal_density_method 'not measured'
_exptl_crystal_description block
_exptl_crystal_F_000 1344
_exptl_crystal_size_max 0.20
_exptl_crystal_size_mid 0.15
_exptl_crystal_size_min 0.05
_refine_diff_density_max 0.369
_refine_diff_density_min -0.302
_refine_diff_density_rms 0.081
_refine_ls_extinction_method none
_refine_ls_goodness_of_fit_ref 1.013
_refine_ls_hydrogen_treatment 'riding mode'
_refine_ls_matrix_type full
_refine_ls_number_parameters 397
_refine_ls_number_reflns 7257
_refine_ls_number_restraints 0
_refine_ls_restrained_S_all 1.013
_refine_ls_R_factor_all 0.2458
_refine_ls_R_factor_gt 0.0960
_refine_ls_shift/su_max 0.001
_refine_ls_shift/su_mean 0.000
_refine_ls_structure_factor_coef Fsqd
_refine_ls_weighting_details 'calc w=1/[\s^2^(Fo^2^)+(0.0400P)^2^+0.0000P] where P=(Fo^2^+2Fc^2^)/3'
_refine_ls_weighting_scheme calc
_refine_ls_wR_factor_gt 0.1879
_refine_ls_wR_factor_ref 0.2201
_reflns_number_gt 2145
_reflns_number_total 7257
_reflns_threshold_expression >2sigma(I)
_cod_data_source_file ic8015657_si_003.cif
_cod_data_source_block 1
_cod_depositor_comments
;
The following automatic conversions were performed:

'_symmetry_cell_setting' value 'Monoclinic' changed to 'monoclinic'
according to
/usr/data/users/saulius/automatic-downloads/retrospective/ACS/lib/dictionaries/cif_core.dic
dictionary named 'cif_core.dic' version 2.4.2 from 2011-04-26.

Automatic conversion script
Id: cif_fix_values 2281 2013-09-26 08:29:07Z andrius 
;
_cod_original_cell_volume 4172(7)
_cod_original_sg_symbol_H-M P2(1)/n
_cod_database_code 4338659

loop_
_symmetry_equiv_pos_as_xyz
'x, y, z'
'-x+1/2, y+1/2, -z+1/2'
'-x, -y, -z'
'x-1/2, -y-1/2, z-1/2'

loop_
_atom_site_label
_atom_site_type_symbol
_atom_site_fract_x
_atom_site_fract_y
_atom_site_fract_z
_atom_site_U_iso_or_equiv
_atom_site_adp_type
_atom_site_occupancy
_atom_site_symmetry_multiplicity
_atom_site_calc_flag
_atom_site_refinement_flags
Fe1 Fe -0.13040(14) 1.25813(5) 0.13701(5) 0.1064(5) Uani 1 1 d .
S1 S 0.1487(2) 1.01905(9) 0.26594(10) 0.1075(7) Uani 1 1 d .
O1 O 0.1061(6) 0.8490(2) 0.3261(3) 0.1156(17) Uani 1 1 d .
N1 N 0.2906(8) 1.1240(3) 0.2416(3) 0.110(2) Uani 1 1 d .
N2 N 0.1321(10) 1.1382(3) 0.2304(3) 0.113(2) Uani 1 1 d .
N4 N 0.1122(9) 0.8996(3) 0.5386(3) 0.132(3) Uani 1 1 d .
H4A H 0.1373 0.9246 0.5676 0.159 Uiso 1 1 calc R
N3 N 0.1348(9) 0.7644(3) 0.1269(3) 0.127(2) Uani 1 1 d .
H3A H 0.1776 0.7645 0.0920 0.152 Uiso 1 1 calc R
C19 C -0.087(2) 1.2186(5) 0.0547(5) 0.154(4) Uani 1 1 d .
H19A H -0.0844 1.1758 0.0457 0.185 Uiso 1 1 calc R
C18 C -0.2176(13) 1.2574(6) 0.0472(4) 0.133(3) Uani 1 1 d .
H18A H -0.3232 1.2450 0.0334 0.159 Uiso 1 1 calc R
C17 C -0.1742(15) 1.3158(5) 0.0647(4) 0.128(3) Uani 1 1 d .
H17A H -0.2432 1.3505 0.0646 0.153 Uiso 1 1 calc R
C16 C -0.0149(17) 1.3159(5) 0.0800(4) 0.134(3) Uani 1 1 d .
H16A H 0.0471 1.3506 0.0938 0.160 Uiso 1 1 calc R
C15 C 0.0409(13) 1.2561(8) 0.0757(4) 0.144(3) Uani 1 1 d .
H15A H 0.1484 1.2430 0.0849 0.173 Uiso 1 1 calc R
C14 C -0.1880(12) 1.1912(4) 0.1950(4) 0.112(3) Uani 1 1 d .
H14A H -0.1977 1.1491 0.1835 0.135 Uiso 1 1 calc R
C13 C -0.3103(11) 1.2338(4) 0.1897(4) 0.117(3) Uani 1 1 d .
H13A H -0.4184 1.2264 0.1751 0.140 Uiso 1 1 calc R
C12 C -0.2448(12) 1.2891(4) 0.2105(4) 0.114(3) Uani 1 1 d .
H12A H -0.3013 1.3270 0.2115 0.137 Uiso 1 1 calc R
C11 C -0.0843(12) 1.2819(3) 0.2259(4) 0.110(2) Uani 1 1 d .
H11A H -0.0122 1.3133 0.2407 0.132 Uiso 1 1 calc R
C10 C -0.0461(11) 1.2200(4) 0.2176(3) 0.102(2) Uani 1 1 d .
C9 C 0.1081(10) 1.1944(4) 0.2279(3) 0.109(2) Uani 1 1 d .
H9A H 0.1929 1.2200 0.2328 0.131 Uiso 1 1 calc R
C8 C 0.2995(9) 1.0691(4) 0.2574(3) 0.096(2) Uani 1 1 d .
C7 C 0.4489(10) 1.0415(4) 0.2733(3) 0.097(2) Uani 1 1 d .
C6 C 0.5965(11) 1.0683(3) 0.2724(4) 0.109(2) Uani 1 1 d .
H6A H 0.6036 1.1081 0.2611 0.131 Uiso 1 1 calc R
C5 C 0.7304(10) 1.0370(4) 0.2877(4) 0.118(3) Uani 1 1 d .
H5A H 0.8267 1.0554 0.2856 0.142 Uiso 1 1 calc R
C4 C 0.7219(10) 0.9766(4) 0.3068(4) 0.110(2) Uani 1 1 d .
H4B H 0.8118 0.9552 0.3180 0.131 Uiso 1 1 calc R
C3 C 0.5774(11) 0.9501(4) 0.3082(3) 0.103(2) Uani 1 1 d .
H3B H 0.5712 0.9105 0.3206 0.123 Uiso 1 1 calc R
C2 C 0.4419(9) 0.9806(4) 0.2920(3) 0.089(2) Uani 1 1 d .
C1 C 0.2790(8) 0.9560(3) 0.2940(3) 0.086(2) Uani 1 1 d .
C20 C 0.2500(9) 0.9030(3) 0.2506(4) 0.092(2) Uani 1 1 d .
C21 C 0.2983(10) 0.9021(4) 0.1906(4) 0.107(3) Uani 1 1 d .
H21A H 0.3591 0.9334 0.1776 0.128 Uiso 1 1 calc R
C22 C 0.2608(11) 0.8577(4) 0.1502(4) 0.112(3) Uani 1 1 d .
C23 C 0.1708(10) 0.8093(4) 0.1685(4) 0.102(2) Uani 1 1 d .
C24 C 0.1218(9) 0.8096(4) 0.2268(4) 0.101(2) Uani 1 1 d .
H24A H 0.0583 0.7789 0.2393 0.121 Uiso 1 1 calc R
C25 C 0.1637(9) 0.8544(4) 0.2681(4) 0.095(2) Uani 1 1 d .
C26 C 0.1515(9) 0.8886(4) 0.3718(4) 0.098(2) Uani 1 1 d .
C27 C 0.1068(10) 0.8757(4) 0.4303(4) 0.109(2) Uani 1 1 d .
H27A H 0.0468 0.8420 0.4366 0.131 Uiso 1 1 calc R
C28 C 0.1509(10) 0.9128(4) 0.4808(4) 0.107(2) Uani 1 1 d .
C29 C 0.2345(10) 0.9662(4) 0.4696(4) 0.107(2) Uani 1 1 d .
C30 C 0.2759(9) 0.9774(3) 0.4118(4) 0.105(2) Uani 1 1 d .
H30A H 0.3341 1.0115 0.4055 0.126 Uiso 1 1 calc R
C31 C 0.2369(9) 0.9403(4) 0.3590(4) 0.099(2) Uani 1 1 d .
C32 C 0.3185(14) 0.8603(4) 0.0839(4) 0.174(5) Uani 1 1 d .
H32A H 0.3780 0.8960 0.0792 0.261 Uiso 1 1 calc R
H32B H 0.2308 0.8602 0.0544 0.261 Uiso 1 1 calc R
H32C H 0.3825 0.8261 0.0770 0.261 Uiso 1 1 calc R
C33 C 0.0265(12) 0.7165(4) 0.1398(4) 0.138(3) Uani 1 1 d .
H33A H -0.0753 0.7335 0.1455 0.166 Uiso 1 1 calc R
H33B H 0.0614 0.6969 0.1781 0.166 Uiso 1 1 calc R
C34 C 0.0131(13) 0.6716(4) 0.0894(4) 0.167(4) Uani 1 1 d .
H34A H -0.0589 0.6411 0.0999 0.250 Uiso 1 1 calc R
H34B H 0.1132 0.6541 0.0842 0.250 Uiso 1 1 calc R
H34C H -0.0236 0.6906 0.0516 0.250 Uiso 1 1 calc R
C35 C 0.2805(11) 1.0077(4) 0.5215(4) 0.144(3) Uani 1 1 d .
H35A H 0.3355 1.0411 0.5057 0.215 Uiso 1 1 calc R
H35B H 0.3466 0.9871 0.5517 0.215 Uiso 1 1 calc R
H35C H 0.1891 1.0216 0.5403 0.215 Uiso 1 1 calc R
C36 C 0.0306(13) 0.8455(5) 0.5550(4) 0.169(4) Uani 1 1 d .
H36A H 0.0844 0.8112 0.5393 0.203 Uiso 1 1 calc R
H36B H -0.0735 0.8462 0.5353 0.203 Uiso 1 1 calc R
C37 C 0.0195(15) 0.8388(5) 0.6245(4) 0.204(6) Uani 1 1 d .
H37A H -0.0350 0.8027 0.6330 0.306 Uiso 1 1 calc R
H37C H -0.0357 0.8722 0.6401 0.306 Uiso 1 1 calc R
H37B H 0.1222 0.8373 0.6442 0.306 Uiso 1 1 calc R

loop_
_atom_site_aniso_label
_atom_site_aniso_U_11
_atom_site_aniso_U_22
_atom_site_aniso_U_33
_atom_site_aniso_U_23
_atom_site_aniso_U_13
_atom_site_aniso_U_12
Fe1 0.1054(9) 0.1049(8) 0.1086(8) 0.0041(7) 0.0040(7) 0.0019(7)
S1 0.0885(15) 0.0994(14) 0.1338(17) 0.0076(12) 0.0008(13) 0.0022(11)
O1 0.131(5) 0.118(4) 0.099(4) -0.018(3) 0.015(4) -0.038(3)
N1 0.084(5) 0.109(5) 0.136(6) 0.016(4) 0.000(4) 0.018(4)
N2 0.133(7) 0.081(5) 0.126(5) 0.008(4) 0.000(5) 0.004(4)
N4 0.147(7) 0.158(7) 0.093(5) -0.015(5) 0.019(5) -0.044(5)
N3 0.151(7) 0.118(5) 0.113(5) -0.015(5) 0.029(5) -0.031(5)
C19 0.203(14) 0.146(9) 0.115(7) -0.001(7) 0.016(9) 0.045(11)
C18 0.144(10) 0.140(9) 0.112(6) -0.002(7) -0.011(6) -0.028(8)
C17 0.123(10) 0.144(10) 0.116(7) 0.010(6) -0.003(6) -0.009(7)
C16 0.148(11) 0.139(10) 0.116(7) 0.013(6) 0.024(8) -0.015(8)
C15 0.119(9) 0.199(13) 0.114(7) 0.022(8) 0.011(6) 0.017(10)
C14 0.098(7) 0.122(7) 0.117(6) -0.011(5) 0.011(6) -0.009(6)
C13 0.096(7) 0.122(7) 0.134(7) -0.004(6) 0.021(5) 0.006(6)
C12 0.098(7) 0.128(8) 0.116(6) 0.016(6) 0.004(6) 0.022(6)
C11 0.119(8) 0.089(6) 0.121(6) 0.005(5) 0.007(6) 0.001(5)
C10 0.106(7) 0.103(6) 0.097(6) 0.010(5) 0.003(5) 0.014(5)
C9 0.096(7) 0.112(7) 0.118(6) 0.016(5) 0.000(5) -0.011(5)
C8 0.089(6) 0.104(6) 0.093(5) 0.004(5) -0.005(4) 0.013(5)
C7 0.085(6) 0.098(6) 0.109(6) -0.004(5) 0.010(5) -0.010(5)
C6 0.109(7) 0.092(5) 0.129(7) 0.000(5) 0.031(6) 0.004(6)
C5 0.084(7) 0.117(7) 0.155(8) -0.020(6) 0.012(6) -0.004(5)
C4 0.090(7) 0.108(7) 0.131(7) -0.006(5) 0.009(5) 0.013(5)
C3 0.087(6) 0.108(6) 0.114(6) 0.004(5) 0.009(5) 0.001(5)
C2 0.081(6) 0.099(6) 0.088(5) -0.010(4) 0.004(4) -0.002(5)
C1 0.082(5) 0.097(5) 0.081(5) 0.009(4) 0.011(4) 0.002(4)
C20 0.096(6) 0.087(6) 0.092(6) 0.001(5) -0.010(5) -0.001(4)
C21 0.144(8) 0.104(6) 0.074(5) -0.001(5) 0.017(5) -0.004(5)
C22 0.133(8) 0.129(7) 0.078(5) -0.014(5) 0.020(5) -0.005(6)
C23 0.100(6) 0.097(6) 0.109(7) -0.004(6) 0.009(5) -0.022(5)
C24 0.099(6) 0.108(6) 0.096(6) -0.005(5) 0.007(5) -0.013(4)
C25 0.091(6) 0.105(6) 0.089(6) 0.010(5) 0.010(5) -0.007(5)
C26 0.090(6) 0.106(6) 0.100(6) -0.005(5) 0.014(5) -0.008(5)
C27 0.108(7) 0.124(6) 0.095(6) -0.003(5) 0.010(5) -0.027(5)
C28 0.094(6) 0.136(8) 0.091(6) -0.004(6) 0.013(5) 0.001(5)
C29 0.113(7) 0.109(7) 0.101(7) -0.013(6) 0.014(5) -0.006(5)
C30 0.114(7) 0.097(6) 0.107(6) -0.009(5) 0.011(5) -0.009(5)
C31 0.085(6) 0.099(6) 0.112(7) 0.003(5) 0.012(5) 0.009(4)
C32 0.240(13) 0.151(8) 0.135(7) -0.036(6) 0.039(8) -0.083(8)
C33 0.169(9) 0.129(7) 0.117(7) -0.025(6) 0.016(6) -0.035(7)
C34 0.205(11) 0.158(8) 0.138(7) -0.038(7) 0.025(7) -0.053(8)
C35 0.157(9) 0.151(8) 0.124(7) -0.036(6) 0.019(6) -0.027(6)
C36 0.164(10) 0.217(11) 0.128(8) -0.022(8) 0.038(7) -0.080(9)
C37 0.250(14) 0.256(13) 0.112(7) -0.010(8) 0.057(8) -0.106(10)

loop_
_atom_type_symbol
_atom_type_description
_atom_type_scat_dispersion_real
_atom_type_scat_dispersion_imag
_atom_type_scat_source
C C 0.0033 0.0016 'International Tables Vol C Tables 4.2.6.8 and 6.1.1.4'
H H 0.0000 0.0000 'International Tables Vol C Tables 4.2.6.8 and 6.1.1.4'
N N 0.0061 0.0033 'International Tables Vol C Tables 4.2.6.8 and 6.1.1.4'
O O 0.0106 0.0060 'International Tables Vol C Tables 4.2.6.8 and 6.1.1.4'
S S 0.1246 0.1234 'International Tables Vol C Tables 4.2.6.8 and 6.1.1.4'
Fe Fe 0.3463 0.8444 'International Tables Vol C Tables 4.2.6.8 and 6.1.1.4'

loop_
_geom_angle_atom_site_label_1
_geom_angle_atom_site_label_2
_geom_angle_atom_site_label_3
_geom_angle
C11 Fe1 C14 69.3(3)
C11 Fe1 C10 41.7(3)
C14 Fe1 C10 41.4(3)
C11 Fe1 C12 40.7(3)
C14 Fe1 C12 67.9(3)
C10 Fe1 C12 68.9(3)
C11 Fe1 C15 121.2(5)
C14 Fe1 C15 126.6(5)
C10 Fe1 C15 108.2(4)
C12 Fe1 C15 156.1(6)
C11 Fe1 C18 162.3(5)
C14 Fe1 C18 119.5(4)
C10 Fe1 C18 154.7(5)
C12 Fe1 C18 125.3(5)
C15 Fe1 C18 67.7(4)
C11 Fe1 C19 155.8(6)
C14 Fe1 C19 106.4(4)
C10 Fe1 C19 119.4(4)
C12 Fe1 C19 161.4(6)
C15 Fe1 C19 41.3(4)
C18 Fe1 C19 40.7(4)
C11 Fe1 C17 125.5(4)
C14 Fe1 C17 153.6(5)
C10 Fe1 C17 163.7(5)
C12 Fe1 C17 107.8(4)
C15 Fe1 C17 68.0(4)
C18 Fe1 C17 40.2(3)
C19 Fe1 C17 69.0(4)
C11 Fe1 C13 69.6(4)
C14 Fe1 C13 40.7(3)
C10 Fe1 C13 69.8(4)
C12 Fe1 C13 40.7(3)
C15 Fe1 C13 162.5(6)
C18 Fe1 C13 106.3(4)
C19 Fe1 C13 123.5(6)
C17 Fe1 C13 118.8(4)
C11 Fe1 C16 109.1(4)
C14 Fe1 C16 165.0(5)
C10 Fe1 C16 127.6(5)
C12 Fe1 C16 121.3(4)
C15 Fe1 C16 40.5(4)
C18 Fe1 C16 66.6(4)
C19 Fe1 C16 68.6(4)
C17 Fe1 C16 39.4(3)
C13 Fe1 C16 154.0(5)
C8 S1 C1 94.8(4)
C26 O1 C25 119.8(6)
C8 N1 N2 107.8(7)
C9 N2 N1 112.5(7)
C28 N4 C36 124.0(8)
C23 N3 C33 122.4(7)
C18 C19 C15 105.3(11)
C18 C19 Fe1 69.6(5)
C15 C19 Fe1 69.3(6)
C17 C18 C19 110.1(10)
C17 C18 Fe1 70.1(5)
C19 C18 Fe1 69.7(6)
C16 C17 C18 107.9(10)
C16 C17 Fe1 71.6(6)
C18 C17 Fe1 69.7(5)
C17 C16 C15 108.3(10)
C17 C16 Fe1 69.0(5)
C15 C16 Fe1 68.3(5)
C16 C15 C19 108.3(11)
C16 C15 Fe1 71.2(6)
C19 C15 Fe1 69.4(6)
C13 C14 C10 109.7(8)
C13 C14 Fe1 70.3(5)
C10 C14 Fe1 69.3(4)
C14 C13 C12 106.3(8)
C14 C13 Fe1 69.1(5)
C12 C13 Fe1 69.3(5)
C11 C12 C13 109.8(8)
C11 C12 Fe1 68.5(5)
C13 C12 Fe1 70.0(5)
C12 C11 C10 107.9(8)
C12 C11 Fe1 70.7(5)
C10 C11 Fe1 70.0(5)
C11 C10 C14 106.2(8)
C11 C10 C9 125.1(9)
C14 C10 C9 128.7(8)
C11 C10 Fe1 68.3(5)
C14 C10 Fe1 69.2(5)
C9 C10 Fe1 125.0(5)
N2 C9 C10 122.7(8)
N1 C8 C7 120.8(8)
N1 C8 S1 128.1(6)
C7 C8 S1 111.0(6)
C6 C7 C2 117.8(8)
C6 C7 C8 127.2(8)
C2 C7 C8 115.1(7)
C5 C6 C7 121.7(8)
C6 C5 C4 120.0(8)
C3 C4 C5 118.6(8)
C2 C3 C4 122.1(8)
C3 C2 C7 119.8(7)
C3 C2 C1 125.8(8)
C7 C2 C1 114.4(7)
C2 C1 C31 112.7(6)
C2 C1 C20 112.7(6)
C31 C1 C20 110.5(6)
C2 C1 S1 104.7(5)
C31 C1 S1 107.7(5)
C20 C1 S1 108.3(5)
C25 C20 C21 116.1(7)
C25 C20 C1 121.1(7)
C21 C20 C1 122.7(7)
C22 C21 C20 122.8(8)
C21 C22 C23 120.2(7)
C21 C22 C32 119.6(8)
C23 C22 C32 120.2(8)
C24 C23 N3 123.0(8)
C24 C23 C22 117.8(8)
N3 C23 C22 119.3(8)
C23 C24 C25 121.6(8)
C24 C25 C20 121.4(7)
C24 C25 O1 115.5(7)
C20 C25 O1 122.9(8)
O1 C26 C27 116.4(8)
O1 C26 C31 121.4(8)
C27 C26 C31 122.1(8)
C26 C27 C28 120.8(8)
N4 C28 C27 121.3(9)
N4 C28 C29 119.9(9)
C27 C28 C29 118.8(8)
C30 C29 C28 118.5(8)
C30 C29 C35 120.7(8)
C28 C29 C35 120.7(8)
C29 C30 C31 124.8(8)
C26 C31 C30 114.8(7)
C26 C31 C1 122.1(8)
C30 C31 C1 123.1(7)
N3 C33 C34 112.4(7)
N4 C36 C37 112.5(8)

loop_
_geom_bond_atom_site_label_1
_geom_bond_atom_site_label_2
_geom_bond_distance
Fe1 C11 2.013(8)
Fe1 C14 2.036(8)
Fe1 C10 2.036(8)
Fe1 C12 2.042(8)
Fe1 C15 2.042(9)
Fe1 C18 2.043(9)
Fe1 C19 2.044(10)
Fe1 C17 2.048(9)
Fe1 C13 2.052(8)
Fe1 C16 2.081(9)
S1 C8 1.734(8)
S1 C1 1.883(7)
O1 C26 1.368(8)
O1 C25 1.384(8)
N1 C8 1.280(8)
N1 N2 1.408(8)
N2 C9 1.277(8)
N4 C28 1.348(9)
N4 C36 1.456(10)
N3 C23 1.373(9)
N3 C33 1.460(9)
C19 C18 1.421(13)
C19 C15 1.441(14)
C18 C17 1.406(11)
C17 C16 1.393(12)
C16 C15 1.427(13)
C14 C13 1.420(10)
C14 C10 1.441(11)
C13 C12 1.424(10)
C12 C11 1.412(10)
C11 C10 1.440(10)
C10 C9 1.452(11)
C8 C7 1.451(10)
C7 C6 1.407(10)
C7 C2 1.426(9)
C6 C5 1.373(10)
C5 C4 1.420(10)
C4 C3 1.381(10)
C3 C2 1.380(10)
C2 C1 1.511(9)
C1 C31 1.514(9)
C1 C20 1.526(9)
C20 C25 1.383(9)
C20 C21 1.387(9)
C21 C22 1.352(10)
C22 C23 1.403(10)
C22 C32 1.549(10)
C23 C24 1.355(9)
C24 C25 1.378(9)
C26 C27 1.376(9)
C26 C31 1.409(10)
C27 C28 1.408(10)
C28 C29 1.425(10)
C29 C30 1.346(10)
C29 C35 1.492(10)
C30 C31 1.436(10)
C33 C34 1.484(10)
C36 C37 1.519(12)
